data_4102646
loop_
_publ_author_name
'Sonali Garg'
'Haixiang Gao'
'Young-Hyuk Joo'
'Damon A. Parrish'
'Yangen Huang'
'Jean'ne M. Shreeve'

_publ_contact_author_address
;
Laboratory for the Structure of Matter
Naval Research Laboratory
Washington, DC 20375
;
_publ_contact_author_email damon.parrish@nrl.navy.mil
_publ_contact_author_fax 202-767-6874
_publ_contact_author_name 'Dr Damon A. Parrish'
_publ_contact_author_phone 202-404-2141
_publ_section_title
;
 Taming of the Silver FOX
;
_journal_name_full 'Journal of the American Chemical Society'
_journal_page_first 8888
_journal_page_last 8890
_journal_paper_doi 10.1021/ja103935q
_journal_volume 132
_journal_year 2010
_chemical_formula_moiety 'C2 H3 N4 O4 -1, Ag +1, N1 H3'
_chemical_formula_sum 'C2 H6 Ag N5 O4'
_chemical_formula_weight 271.99
_chemical_name_systematic
; 
 silver(I) (1-amino-2,2-dinitrovinyl)amide ammonia 
;
_space_group_IT_number 14
_symmetry_cell_setting monoclinic
_symmetry_space_group_name_Hall '-P 2yn'
_symmetry_space_group_name_H-M 'P 1 21/n 1'
_atom_sites_solution_hydrogens geom
_atom_sites_solution_primary direct
_atom_sites_solution_secondary difmap
_audit_creation_date 2010-01-20
_audit_creation_method 'from SHELXTL CIF, local template and enCIFer'
_cell_angle_alpha 90.00
_cell_angle_beta 109.397(3)
_cell_angle_gamma 90.00
_cell_formula_units_Z 4
_cell_length_a 8.931(2)
_cell_length_b 8.324(2)
_cell_length_c 10.071(2)
_cell_measurement_temperature 100(2)
_cell_volume 706.2(3)
_computing_cell_refinement 'Bruker APEX2 v2009.3-0 (Bruker, 2009)'
_computing_data_collection 'Bruker APEX2 v2009.3-0 (Bruker, 2009)'
_computing_data_reduction
;
Bruker SAINT v7.60A (Bruker, 2009), Bruker XPREP v2008/2 (Bruker, 2008)
;
_computing_molecular_graphics 'Bruker SHELXTL v2008/4 (Bruker, 2008)'
_computing_publication_material 'Bruker SHELXTL v2008/4 (Bruker, 2008)'
_computing_structure_refinement 'Bruker SHELXTL v2008/4 (Bruker, 2008)'
_computing_structure_solution 'Bruker SHELXTL v2008/4 (Bruker, 2008)'
_diffrn_ambient_temperature 100(2)
_diffrn_measured_fraction_theta_full 0.987
_diffrn_measured_fraction_theta_max 0.987
_diffrn_measurement_device_type 'Bruker SMART APEX II CCD'
_diffrn_measurement_method '\w scans'
_diffrn_radiation_monochromator graphite
_diffrn_radiation_source 'fine focus sealed tube'
_diffrn_radiation_type MoK\a
_diffrn_radiation_wavelength 0.71073
_diffrn_reflns_av_R_equivalents 0.0237
_diffrn_reflns_av_sigmaI/netI 0.0206
_diffrn_reflns_limit_h_max 11
_diffrn_reflns_limit_h_min -9
_diffrn_reflns_limit_k_max 11
_diffrn_reflns_limit_k_min -11
_diffrn_reflns_limit_l_max 13
_diffrn_reflns_limit_l_min -13
_diffrn_reflns_number 7020
_diffrn_reflns_theta_full 28.46
_diffrn_reflns_theta_max 28.46
_diffrn_reflns_theta_min 2.65
_exptl_absorpt_coefficient_mu 2.840
_exptl_absorpt_correction_T_max 0.7457
_exptl_absorpt_correction_T_min 0.6451
_exptl_absorpt_correction_type multi-scan
_exptl_absorpt_process_details 'SADABS v2008/1 (Bruker, 2008)'
_exptl_crystal_colour yellow
_exptl_crystal_density_diffrn 2.558
_exptl_crystal_density_method 'not measured'
_exptl_crystal_description plate
_exptl_crystal_F_000 528
_exptl_crystal_size_max 0.35
_exptl_crystal_size_mid 0.34
_exptl_crystal_size_min 0.15
_refine_diff_density_max 0.424
_refine_diff_density_min -0.891
_refine_diff_density_rms 0.131
_refine_ls_extinction_method none
_refine_ls_goodness_of_fit_ref 1.303
_refine_ls_hydrogen_treatment mixed
_refine_ls_matrix_type full
_refine_ls_number_parameters 121
_refine_ls_number_reflns 1762
_refine_ls_number_restraints 0
_refine_ls_restrained_S_all 1.303
_refine_ls_R_factor_all 0.0196
_refine_ls_R_factor_gt 0.0192
_refine_ls_shift/su_max 0.001
_refine_ls_shift/su_mean 0.000
_refine_ls_structure_factor_coef Fsqd
_refine_ls_weighting_details 'calc w=1/[\s^2^(Fo^2^)+(0.0174P)^2^+0.5905P] where P=(Fo^2^+2Fc^2^)/3'
_refine_ls_weighting_scheme calc
_refine_ls_wR_factor_gt 0.0480
_refine_ls_wR_factor_ref 0.0482
_reflns_number_gt 1737
_reflns_number_total 1762
_reflns_threshold_expression I>2\s(I)
_cod_data_source_file ja103935q_si_002.cif
_cod_data_source_block shrv94
_cod_database_code 4102646

loop_
_symmetry_equiv_pos_as_xyz
'x, y, z'
'-x+1/2, y+1/2, -z+1/2'
'-x, -y, -z'
'x-1/2, -y-1/2, z-1/2'

loop_
_atom_site_label
_atom_site_type_symbol
_atom_site_fract_x
_atom_site_fract_y
_atom_site_fract_z
_atom_site_U_iso_or_equiv
_atom_site_adp_type
_atom_site_occupancy
_atom_site_symmetry_multiplicity
_atom_site_calc_flag
_atom_site_refinement_flags
Ag Ag 0.641873(16) -0.052439(17) -0.051559(14) 0.01291(6) Uani 1 1 d .
C1 C 1.0794(2) 0.0468(2) 0.3156(2) 0.0121(4) Uani 1 1 d .
C2 C 0.9542(2) 0.0558(2) 0.1748(2) 0.0113(4) Uani 1 1 d .
N3 N 1.2058(2) -0.0530(2) 0.33402(19) 0.0140(3) Uani 1 1 d .
O4 O 1.20031(17) -0.14429(18) 0.23064(15) 0.0165(3) Uani 1 1 d .
O5 O 1.3230(2) -0.0574(2) 0.44350(18) 0.0261(4) Uani 1 1 d .
N6 N 1.0614(2) 0.1419(2) 0.42291(17) 0.0136(3) Uani 1 1 d .
O7 O 0.93872(19) 0.22823(19) 0.38697(17) 0.0219(3) Uani 1 1 d .
O8 O 1.15752(19) 0.14246(19) 0.54459(15) 0.0197(3) Uani 1 1 d .
N9 N 0.8282(2) -0.0336(2) 0.14195(19) 0.0138(3) Uani 1 1 d .
H9 H 0.833(3) -0.089(3) 0.214(3) 0.017 Uiso 1 1 d .
N10 N 0.9822(2) 0.1593(2) 0.08468(17) 0.0146(3) Uani 1 1 d .
H10A H 0.9137 0.1689 -0.0010 0.018 Uiso 1 1 calc R
H10B H 1.0691 0.2179 0.1109 0.018 Uiso 1 1 calc R
N11 N 0.4595(2) -0.0778(2) -0.2501(2) 0.0173(3) Uani 1 1 d .
H11A H 0.361(4) -0.107(4) -0.242(3) 0.021 Uiso 1 1 d .
H11B H 0.486(3) -0.152(4) -0.301(3) 0.021 Uiso 1 1 d .
H11C H 0.444(4) 0.009(4) -0.305(3) 0.021 Uiso 1 1 d .

loop_
_atom_site_aniso_label
_atom_site_aniso_U_11
_atom_site_aniso_U_22
_atom_site_aniso_U_33
_atom_site_aniso_U_23
_atom_site_aniso_U_13
_atom_site_aniso_U_12
Ag 0.01009(9) 0.01561(9) 0.01251(9) -0.00079(5) 0.00306(6) -0.00022(5)
C1 0.0097(9) 0.0134(9) 0.0130(9) -0.0008(6) 0.0033(7) 0.0002(6)
C2 0.0090(8) 0.0127(9) 0.0126(8) -0.0007(6) 0.0040(7) 0.0028(6)
N3 0.0110(8) 0.0178(8) 0.0135(8) 0.0019(6) 0.0044(7) 0.0017(6)
O4 0.0160(7) 0.0175(7) 0.0168(7) -0.0022(5) 0.0067(5) 0.0038(6)
O5 0.0166(8) 0.0412(10) 0.0149(8) -0.0010(6) -0.0021(6) 0.0123(7)
N6 0.0137(8) 0.0128(7) 0.0150(8) -0.0022(6) 0.0058(6) -0.0014(6)
O7 0.0205(8) 0.0212(8) 0.0225(8) -0.0053(6) 0.0052(6) 0.0083(6)
O8 0.0196(7) 0.0252(8) 0.0124(7) -0.0037(6) 0.0027(6) -0.0017(6)
N9 0.0122(8) 0.0152(8) 0.0138(8) 0.0018(6) 0.0040(6) -0.0006(6)
N10 0.0113(7) 0.0172(8) 0.0145(8) 0.0026(6) 0.0033(6) -0.0021(6)
N11 0.0168(9) 0.0198(9) 0.0140(8) -0.0008(7) 0.0034(7) 0.0000(7)

loop_
_atom_type_symbol
_atom_type_description
_atom_type_scat_dispersion_real
_atom_type_scat_dispersion_imag
_atom_type_scat_source
C C 0.0033 0.0016 'International Tables Vol C Tables 4.2.6.8 and 6.1.1.4'
H H 0.0000 0.0000 'International Tables Vol C Tables 4.2.6.8 and 6.1.1.4'
N N 0.0061 0.0033 'International Tables Vol C Tables 4.2.6.8 and 6.1.1.4'
O O 0.0106 0.0060 'International Tables Vol C Tables 4.2.6.8 and 6.1.1.4'
Ag Ag -0.8971 1.1015 'International Tables Vol C Tables 4.2.6.8 and 6.1.1.4'

loop_
_geom_angle_atom_site_label_1
_geom_angle_atom_site_label_2
_geom_angle_atom_site_label_3
_geom_angle
_geom_angle_site_symmetry_3
N9 Ag N11 177.66(7) .
N9 Ag Ag 98.54(5) 3_655
N11 Ag Ag 83.65(6) 3_655
N3 C1 N6 122.98(18) .
N3 C1 C2 119.12(17) .
N6 C1 C2 117.89(17) .
N9 C2 N10 122.67(18) .
N9 C2 C1 121.83(18) .
N10 C2 C1 115.49(17) .
O5 N3 O4 119.91(17) .
O5 N3 C1 123.63(18) .
O4 N3 C1 116.46(17) .
O8 N6 O7 122.15(17) .
O8 N6 C1 123.31(17) .
O7 N6 C1 114.54(16) .
C2 N9 Ag 129.08(14) .
C2 N9 H9 107(2) .
Ag N9 H9 124(2) .
C2 N10 H10A 120.0 .
C2 N10 H10B 120.0 .
H10A N10 H10B 120.0 .
Ag N11 H11A 112.6(17) .
Ag N11 H11B 110.3(19) .
H11A N11 H11B 108(3) .
Ag N11 H11C 115(2) .
H11A N11 H11C 108(3) .
H11B N11 H11C 103(3) .

loop_
_geom_bond_atom_site_label_1
_geom_bond_atom_site_label_2
_geom_bond_distance
_geom_bond_site_symmetry_2
Ag N9 2.1067(18) .
Ag N11 2.1293(19) .
Ag Ag 3.1640(6) 3_655
C1 N3 1.364(3) .
C1 N6 1.391(2) .
C1 C2 1.488(3) .
C2 N9 1.297(3) .
C2 N10 1.333(2) .
N3 O5 1.243(2) .
N3 O4 1.277(2) .
N6 O8 1.241(2) .
N6 O7 1.259(2) .
N9 H9 0.85(3) .
N10 H10A 0.8800 .
N10 H10B 0.8800 .
N11 H11A 0.94(3) .
N11 H11B 0.88(3) .
N11 H11C 0.89(3) .

loop_
_geom_hbond_atom_site_label_D
_geom_hbond_atom_site_label_H
_geom_hbond_atom_site_label_A
_geom_hbond_distance_DH
_geom_hbond_distance_HA
_geom_hbond_distance_DA
_geom_hbond_angle_DHA
_geom_hbond_site_symmetry_A
N9 H9 O8 0.85(3) 2.45(3) 3.246(2) 157(3) 3_756
N10 H10A O4 0.88 2.21 3.053(2) 162 3_755
N10 H10B O5 0.88 2.25 3.000(2) 143 2_755
N11 H11C O5 0.89(3) 2.47(3) 2.922(3) 112(2) 1_454

loop_
_geom_torsion_atom_site_label_1
_geom_torsion_atom_site_label_2
_geom_torsion_atom_site_label_3
_geom_torsion_atom_site_label_4
_geom_torsion
_geom_torsion_site_symmetry_1
N3 C1 C2 N9 92.9(2) .
N6 C1 C2 N9 -87.2(2) .
N3 C1 C2 N10 -85.8(2) .
N6 C1 C2 N10 94.0(2) .
N6 C1 N3 O5 -6.9(3) .
C2 C1 N3 O5 173.00(19) .
N6 C1 N3 O4 173.77(17) .
C2 C1 N3 O4 -6.4(3) .
N3 C1 N6 O8 -1.0(3) .
C2 C1 N6 O8 179.18(18) .
N3 C1 N6 O7 179.13(18) .
C2 C1 N6 O7 -0.7(3) .
N10 C2 N9 Ag 2.3(3) .
C1 C2 N9 Ag -176.35(14) .
Ag Ag N9 C2 -120.19(18) 3_655
